data_2311776
loop_
_publ_author_name
'Fulle, Kyle'
'Sanjeewa, Liurukara D.'
'McMillen, Colin D.'
'Kolis, Joseph W.'

_publ_section_title
;
 Crystal chemistry and the role of ionic radius in rare earth
 tetrasilicates:
 Ba<sub>2</sub>RE<sub>2</sub>Si<sub>4</sub>O<sub>12</sub>F<sub>2</sub> (RE
 = Er<sup>3+</sup>-Lu<sup>3+</sup>) and
 Ba<sub>2</sub>RE<sub>2</sub>Si<sub>4</sub>O<sub>13</sub> (RE =
 La<sup>3+</sup>-Ho<sup>3+</sup>).
;
_journal_coeditor_code RM5005
_journal_issue 'Pt 5'
_journal_name_full 'Acta crystallographica Section B, Structural science, crystal engineering and materials'
_journal_page_first 907
_journal_page_last 915
_journal_paper_doi 10.1107/S2052520617009544
_journal_volume 73
_journal_year 2017
_chemical_formula_sum 'Ba2 La2 O13 Si4'
_chemical_formula_weight 872.86
_space_group_crystal_system triclinic
_space_group_IT_number 2
_space_group_name_Hall '-P 1'
_space_group_name_H-M_alt 'P -1'
_atom_sites_solution_primary direct
_atom_sites_solution_secondary difmap
_audit_creation_method SHELXL-2014/7
_cell_angle_alpha 86.6588(12)
_cell_angle_beta 73.5660(12)
_cell_angle_gamma 86.5873(13)
_cell_formula_units_Z 2
_cell_length_a 6.7327(3)
_cell_length_b 8.9894(4)
_cell_length_c 10.2191(4)
_cell_measurement_reflns_used 9900
_cell_measurement_temperature 300(2)
_cell_measurement_theta_max 28.32
_cell_measurement_theta_min 2.27
_cell_volume 591.62(4)
_computing_cell_refinement 'Bruker SAINT'
_computing_data_collection 'Bruker APEX3'
_computing_data_reduction 'Bruker SAINT'
_computing_molecular_graphics 'DIAMOND (Bradenburg, 1999)'
_computing_publication_material 'Bruker SHELXTL'
_computing_structure_refinement 'SHELXL-2014/7 (Sheldrick, 2014)'
_computing_structure_solution 'SHELXT-2014 (Sheldrick 2014)'
_diffrn_ambient_temperature 300(2)
_diffrn_measured_fraction_theta_full 0.993
_diffrn_measured_fraction_theta_max 0.994
_diffrn_measurement_device_type 'Bruker Photon 100'
_diffrn_measurement_method '\f and \w scans'
_diffrn_radiation_type MoK\a
_diffrn_radiation_wavelength 0.71073
_diffrn_reflns_av_R_equivalents 0.0254
_diffrn_reflns_av_unetI/netI 0.0194
_diffrn_reflns_Laue_measured_fraction_full 0.993
_diffrn_reflns_Laue_measured_fraction_max 0.994
_diffrn_reflns_limit_h_max 8
_diffrn_reflns_limit_h_min -8
_diffrn_reflns_limit_k_max 11
_diffrn_reflns_limit_k_min -11
_diffrn_reflns_limit_l_max 12
_diffrn_reflns_limit_l_min -11
_diffrn_reflns_number 10742
_diffrn_reflns_point_group_measured_fraction_full 0.993
_diffrn_reflns_point_group_measured_fraction_max 0.994
_diffrn_reflns_theta_full 25.242
_diffrn_reflns_theta_max 25.997
_diffrn_reflns_theta_min 2.080
_diffrn_source Ius
_exptl_absorpt_coefficient_mu 14.118
_exptl_absorpt_correction_T_max 1.0000
_exptl_absorpt_correction_T_min 0.7877
_exptl_absorpt_correction_type multi-scan
_exptl_absorpt_process_details 'SADABS, Bruker'
_exptl_crystal_colour colourless
_exptl_crystal_density_diffrn 4.900
_exptl_crystal_description block
_exptl_crystal_F_000 772
_exptl_crystal_size_max 0.110
_exptl_crystal_size_mid 0.102
_exptl_crystal_size_min 0.095
_refine_diff_density_max 0.816
_refine_diff_density_min -1.655
_refine_diff_density_rms 0.232
_refine_ls_extinction_method none
_refine_ls_goodness_of_fit_ref 1.172
_refine_ls_matrix_type full
_refine_ls_number_parameters 190
_refine_ls_number_reflns 2309
_refine_ls_number_restraints 0
_refine_ls_restrained_S_all 1.172
_refine_ls_R_factor_all 0.0216
_refine_ls_R_factor_gt 0.0203
_refine_ls_shift/su_max 0.001
_refine_ls_shift/su_mean 0.000
_refine_ls_structure_factor_coef Fsqd
_refine_ls_weighting_details 'w=1/[\s^2^(Fo^2^)+(0.0427P)^2^+0.3644P] where P=(Fo^2^+2Fc^2^)/3'
_refine_ls_weighting_scheme calc
_refine_ls_wR_factor_gt 0.0501
_refine_ls_wR_factor_ref 0.0508
_reflns_Friedel_coverage 0.000
_reflns_number_gt 2218
_reflns_number_total 2309
_reflns_threshold_expression 'I > 2\s(I)'
_cod_data_source_file rm5005sup1.cif
_cod_data_source_block La
_cod_database_code 2311776
_shelx_shelxl_version_number 2014/7
_shelx_space_group_comment
;
The symmetry employed for this shelxl refinement is uniquely defined
by the following loop, which should always be used as a source of
symmetry information in preference to the above space-group names.
They are only intended as comments.
;
_shelx_estimated_absorpt_t_min 0.306
_shelx_estimated_absorpt_t_max 0.347

loop_
_space_group_symop_operation_xyz
'x, y, z'
'-x, -y, -z'

loop_
_atom_site_label
_atom_site_type_symbol
_atom_site_fract_x
_atom_site_fract_y
_atom_site_fract_z
_atom_site_U_iso_or_equiv
_atom_site_adp_type
_atom_site_occupancy
_atom_site_site_symmetry_order
_atom_site_calc_flag
Ba1 Ba 0.22533(4) 0.33341(3) 0.55665(3) 0.00891(9) Uani 1 1 d
Ba2 Ba 0.75458(4) 0.82796(3) 1.07751(3) 0.00716(8) Uani 1 1 d
La1 La 0.81221(4) 0.10920(3) 0.39581(2) 0.00386(8) Uani 1 1 d
La2 La 0.30909(4) 0.62200(3) 0.89937(2) 0.00425(8) Uani 1 1 d
Si1 Si 0.60732(18) -0.06006(13) 0.68725(12) 0.0043(2) Uani 1 1 d
Si2 Si 0.80176(18) 0.12284(13) 0.84381(12) 0.0041(2) Uani 1 1 d
Si3 Si 0.67842(19) 0.38603(13) 0.67805(12) 0.0046(2) Uani 1 1 d
Si4 Si 0.88817(18) 0.56862(13) 0.82408(12) 0.0042(2) Uani 1 1 d
O1 O 1.0252(5) 0.7155(3) 0.7977(3) 0.0074(6) Uani 1 1 d
O2 O 0.4722(5) -0.2071(3) 0.7079(3) 0.0085(6) Uani 1 1 d
O3 O 0.6661(5) 0.5978(3) 0.9374(3) 0.0067(6) Uani 1 1 d
O4 O 0.8275(5) -0.0886(3) 0.5745(3) 0.0062(6) Uani 1 1 d
O5 O 0.6538(5) -0.0149(3) 0.8324(3) 0.0060(6) Uani 1 1 d
O6 O 0.8401(5) 0.5183(3) 0.6825(3) 0.0071(6) Uani 1 1 d
O7 O 0.4754(5) 0.0757(3) 0.6342(3) 0.0095(7) Uani 1 1 d
O8 O 1.0170(5) 0.4307(3) 0.8770(3) 0.0099(6) Uani 1 1 d
O9 O 1.0278(5) 0.1091(3) 0.7395(3) 0.0072(6) Uani 1 1 d
O10 O 0.4491(5) 0.4562(3) 0.7009(3) 0.0112(7) Uani 1 1 d
O11 O 0.7875(5) 0.3186(3) 0.5334(3) 0.0134(7) Uani 1 1 d
O12 O 0.8067(5) 0.1263(3) 0.9992(3) 0.0067(6) Uani 1 1 d
O13 O 0.6693(5) 0.2739(3) 0.8127(3) 0.0068(6) Uani 1 1 d

loop_
_atom_site_aniso_label
_atom_site_aniso_U_11
_atom_site_aniso_U_22
_atom_site_aniso_U_33
_atom_site_aniso_U_23
_atom_site_aniso_U_13
_atom_site_aniso_U_12
Ba1 0.01094(15) 0.00768(14) 0.00945(15) 0.00072(10) -0.00487(11) -0.00219(10)
Ba2 0.00642(14) 0.00674(14) 0.00898(14) -0.00087(10) -0.00304(11) -0.00069(10)
La1 0.00369(14) 0.00387(13) 0.00421(14) 0.00009(9) -0.00145(10) -0.00021(9)
La2 0.00397(14) 0.00427(13) 0.00442(14) 0.00099(9) -0.00126(10) -0.00006(9)
Si1 0.0042(6) 0.0053(5) 0.0037(6) -0.0002(4) -0.0012(5) -0.0013(4)
Si2 0.0039(6) 0.0047(5) 0.0033(6) -0.0004(4) -0.0003(5) -0.0005(4)
Si3 0.0060(6) 0.0048(5) 0.0033(6) -0.0007(4) -0.0017(5) -0.0008(4)
Si4 0.0039(6) 0.0054(5) 0.0037(5) -0.0001(4) -0.0014(5) -0.0013(4)
O1 0.0074(16) 0.0081(15) 0.0077(16) 0.0023(12) -0.0035(13) -0.0041(12)
O2 0.0095(16) 0.0097(15) 0.0066(16) 0.0023(12) -0.0025(13) -0.0047(12)
O3 0.0049(15) 0.0074(15) 0.0079(15) 0.0000(12) -0.0020(12) -0.0007(12)
O4 0.0053(15) 0.0073(14) 0.0065(15) -0.0011(12) -0.0025(12) -0.0007(11)
O5 0.0087(16) 0.0060(14) 0.0042(15) -0.0001(11) -0.0028(12) -0.0029(12)
O6 0.0085(16) 0.0077(15) 0.0056(15) 0.0002(12) -0.0025(13) -0.0036(12)
O7 0.0074(16) 0.0102(15) 0.0119(17) 0.0002(13) -0.0049(13) 0.0021(12)
O8 0.0092(16) 0.0092(15) 0.0122(16) 0.0004(12) -0.0052(13) 0.0019(12)
O9 0.0056(15) 0.0087(15) 0.0069(15) -0.0027(12) -0.0005(13) -0.0002(12)
O10 0.0094(17) 0.0109(16) 0.0150(17) -0.0035(13) -0.0063(14) 0.0015(13)
O11 0.0183(18) 0.0096(16) 0.0096(17) -0.0055(13) 0.0019(14) -0.0027(13)
O12 0.0080(16) 0.0085(15) 0.0040(15) 0.0005(11) -0.0023(12) -0.0023(12)
O13 0.0055(15) 0.0067(14) 0.0059(15) 0.0017(11) 0.0015(12) 0.0002(11)

loop_
_atom_type_symbol
_atom_type_description
_atom_type_scat_dispersion_real
_atom_type_scat_dispersion_imag
_atom_type_scat_source
O O 0.0106 0.0060 'International Tables Vol C Tables 4.2.6.8 and 6.1.1.4'
Si Si 0.0817 0.0704 'International Tables Vol C Tables 4.2.6.8 and 6.1.1.4'
Ba Ba -0.3244 2.2819 'International Tables Vol C Tables 4.2.6.8 and 6.1.1.4'
La La -0.2871 2.4523 'International Tables Vol C Tables 4.2.6.8 and 6.1.1.4'

loop_
_geom_angle_atom_site_label_1
_geom_angle_atom_site_label_2
_geom_angle_atom_site_label_3
_geom_angle
_geom_angle_site_symmetry_1
_geom_angle_site_symmetry_3
O10 Ba1 O4 146.42(9) . 2_656
O10 Ba1 O9 101.89(10) . 1_455
O4 Ba1 O9 68.01(9) 2_656 1_455
O10 Ba1 O6 121.09(9) . 2_666
O4 Ba1 O6 81.50(9) 2_656 2_666
O9 Ba1 O6 134.80(9) 1_455 2_666
O10 Ba1 O7 76.05(9) . .
O4 Ba1 O7 71.23(9) 2_656 .
O9 Ba1 O7 60.21(9) 1_455 .
O6 Ba1 O7 139.35(9) 2_666 .
O10 Ba1 O6 93.59(9) . 1_455
O4 Ba1 O6 116.02(9) 2_656 1_455
O9 Ba1 O6 84.14(8) 1_455 1_455
O6 Ba1 O6 80.14(9) 2_666 1_455
O7 Ba1 O6 138.85(9) . 1_455
O10 Ba1 O11 142.42(9) . 1_455
O4 Ba1 O11 67.09(9) 2_656 1_455
O9 Ba1 O11 71.76(9) 1_455 1_455
O6 Ba1 O11 65.81(9) 2_666 1_455
O7 Ba1 O11 125.04(9) . 1_455
O6 Ba1 O11 49.44(8) 1_455 1_455
O10 Ba1 O2 108.78(9) . 2_656
O4 Ba1 O2 53.31(8) 2_656 2_656
O9 Ba1 O2 112.54(8) 1_455 2_656
O6 Ba1 O2 68.39(8) 2_666 2_656
O7 Ba1 O2 71.17(9) . 2_656
O6 Ba1 O2 147.61(8) 1_455 2_656
O11 Ba1 O2 107.69(8) 1_455 2_656
O10 Ba1 O11 76.53(9) . 2_666
O4 Ba1 O11 130.27(9) 2_656 2_666
O9 Ba1 O11 145.59(9) 1_455 2_666
O6 Ba1 O11 48.77(8) 2_666 2_666
O7 Ba1 O11 146.40(9) . 2_666
O6 Ba1 O11 61.90(8) 1_455 2_666
O11 Ba1 O11 88.55(8) 1_455 2_666
O2 Ba1 O11 100.06(8) 2_656 2_666
O10 Ba1 O8 57.99(9) . 1_455
O4 Ba1 O8 130.80(9) 2_656 1_455
O9 Ba1 O8 64.10(8) 1_455 1_455
O6 Ba1 O8 126.75(8) 2_666 1_455
O7 Ba1 O8 93.86(8) . 1_455
O6 Ba1 O8 49.29(8) 1_455 1_455
O11 Ba1 O8 87.58(8) 1_455 1_455
O2 Ba1 O8 162.86(8) 2_656 1_455
O11 Ba1 O8 87.78(8) 2_666 1_455
O10 Ba1 Si3 91.25(7) . 2_666
O4 Ba1 Si3 106.54(7) 2_656 2_666
O9 Ba1 Si3 162.78(7) 1_455 2_666
O6 Ba1 Si3 30.01(6) 2_666 2_666
O7 Ba1 Si3 135.01(7) . 2_666
O6 Ba1 Si3 83.96(6) 1_455 2_666
O11 Ba1 Si3 91.04(7) 1_455 2_666
O2 Ba1 Si3 72.74(6) 2_656 2_666
O11 Ba1 Si3 28.01(6) 2_666 2_666
O8 Ba1 Si3 115.76(6) 1_455 2_666
O10 Ba1 Si1 127.68(7) . 2_656
O4 Ba1 Si1 26.47(7) 2_656 2_656
O9 Ba1 Si1 87.55(6) 1_455 2_656
O6 Ba1 Si1 77.51(6) 2_666 2_656
O7 Ba1 Si1 64.56(7) . 2_656
O6 Ba1 Si1 138.72(6) 1_455 2_656
O11 Ba1 Si1 89.60(6) 1_455 2_656
O2 Ba1 Si1 27.48(6) 2_656 2_656
O11 Ba1 Si1 121.10(6) 2_666 2_656
O8 Ba1 Si1 150.91(6) 1_455 2_656
Si3 Ba1 Si1 93.23(3) 2_666 2_656
O12 Ba2 O3 129.61(9) 1_565 .
O12 Ba2 O9 83.29(9) 1_565 2_767
O3 Ba2 O9 142.46(9) . 2_767
O12 Ba2 O8 140.66(9) 1_565 2_767
O3 Ba2 O8 70.72(9) . 2_767
O9 Ba2 O8 71.87(9) 2_767 2_767
O12 Ba2 O12 72.81(10) 1_565 2_767
O3 Ba2 O12 111.09(9) . 2_767
O9 Ba2 O12 55.96(9) 2_767 2_767
O8 Ba2 O12 68.06(9) 2_767 2_767
O12 Ba2 O13 118.30(8) 1_565 2_667
O3 Ba2 O13 66.20(9) . 2_667
O9 Ba2 O13 118.40(9) 2_767 2_667
O8 Ba2 O13 100.45(9) 2_767 2_667
O12 Ba2 O13 168.01(8) 2_767 2_667
O12 Ba2 O5 54.00(8) 1_565 1_565
O3 Ba2 O5 76.31(8) . 1_565
O9 Ba2 O5 136.47(8) 2_767 1_565
O8 Ba2 O5 135.74(9) 2_767 1_565
O12 Ba2 O5 98.55(8) 2_767 1_565
O13 Ba2 O5 92.17(8) 2_667 1_565
O12 Ba2 O7 88.28(9) 1_565 2_667
O3 Ba2 O7 128.03(9) . 2_667
O9 Ba2 O7 59.32(9) 2_767 2_667
O8 Ba2 O7 103.69(9) 2_767 2_667
O12 Ba2 O7 113.90(8) 2_767 2_667
O13 Ba2 O7 64.31(8) 2_667 2_667
O5 Ba2 O7 119.90(8) 1_565 2_667
O12 Ba2 O5 68.01(8) 1_565 2_667
O3 Ba2 O5 104.80(9) . 2_667
O9 Ba2 O5 104.65(8) 2_767 2_667
O8 Ba2 O5 147.03(9) 2_767 2_667
O12 Ba2 O5 138.23(8) 2_767 2_667
O13 Ba2 O5 51.20(8) 2_667 2_667
O5 Ba2 O5 69.62(9) 1_565 2_667
O7 Ba2 O5 52.17(8) 2_667 2_667
O12 Ba2 O1 94.06(8) 1_565 .
O3 Ba2 O1 53.82(8) . .
O9 Ba2 O1 115.32(8) 2_767 .
O8 Ba2 O1 71.02(9) 2_767 .
O12 Ba2 O1 61.65(8) 2_767 .
O13 Ba2 O1 119.04(8) 2_667 .
O5 Ba2 O1 65.81(8) 1_565 .
O7 Ba2 O1 173.89(8) 2_667 .
O5 Ba2 O1 133.92(8) 2_667 .
O12 Ba2 Si2 80.21(7) 1_565 2_767
O3 Ba2 Si2 127.81(7) . 2_767
O9 Ba2 Si2 28.08(6) 2_767 2_767
O8 Ba2 Si2 63.45(7) 2_767 2_767
O12 Ba2 Si2 28.34(6) 2_767 2_767
O13 Ba2 Si2 143.88(6) 2_667 2_767
O5 Ba2 Si2 122.36(6) 1_565 2_767
O7 Ba2 Si2 87.26(6) 2_667 2_767
O5 Ba2 Si2 127.21(6) 2_667 2_767
O1 Ba2 Si2 87.58(6) . 2_767
O12 Ba2 Si2 27.33(6) 1_565 1_565
O3 Ba2 Si2 102.45(7) . 1_565
O9 Ba2 Si2 107.51(7) 2_767 1_565
O8 Ba2 Si2 138.46(7) 2_767 1_565
O12 Ba2 Si2 77.57(6) 2_767 1_565
O13 Ba2 Si2 114.34(6) 2_667 1_565
O5 Ba2 Si2 29.02(6) 1_565 1_565
O7 Ba2 Si2 111.29(6) 2_667 1_565
O5 Ba2 Si2 74.41(6) 2_667 1_565
O1 Ba2 Si2 72.52(6) . 1_565
Si2 Ba2 Si2 95.98(3) 2_767 1_565
O11 La1 O9 158.40(11) . 2_756
O11 La1 O1 84.67(10) . 2_766
O9 La1 O1 91.28(10) 2_756 2_766
O11 La1 O4 97.32(11) . .
O9 La1 O4 76.91(10) 2_756 .
O1 La1 O4 152.85(10) 2_766 .
O11 La1 O4 81.24(11) . 2_756
O9 La1 O4 77.20(10) 2_756 2_756
O1 La1 O4 83.02(10) 2_766 2_756
O4 La1 O4 70.63(11) . 2_756
O11 La1 O2 94.69(11) . 2_656
O9 La1 O2 104.48(10) 2_756 2_656
O1 La1 O2 73.32(10) 2_766 2_656
O4 La1 O2 133.06(10) . 2_656
O4 La1 O2 156.28(10) 2_756 2_656
O11 La1 O7 132.34(11) . 2_656
O9 La1 O7 67.73(10) 2_756 2_656
O1 La1 O7 118.87(10) 2_766 2_656
O4 La1 O7 79.49(10) . 2_656
O4 La1 O7 138.09(9) 2_756 2_656
O2 La1 O7 59.49(9) 2_656 2_656
O11 La1 O7 70.90(10) . .
O9 La1 O7 120.82(9) 2_756 .
O1 La1 O7 144.12(10) 2_766 .
O4 La1 O7 59.33(9) . .
O4 La1 O7 117.27(10) 2_756 .
O2 La1 O7 82.69(10) 2_656 .
O7 La1 O7 66.82(11) 2_656 .
O11 La1 Si1 113.56(9) . 2_656
O9 La1 Si1 88.01(7) 2_756 2_656
O1 La1 Si1 97.93(7) 2_766 2_656
O4 La1 Si1 105.87(7) . 2_656
O4 La1 Si1 165.20(7) 2_756 2_656
O2 La1 Si1 29.58(7) 2_656 2_656
O7 La1 Si1 30.14(7) 2_656 2_656
O7 La1 Si1 70.03(7) . 2_656
O11 La1 Si1 83.11(8) . .
O9 La1 Si1 99.50(7) 2_756 .
O1 La1 Si1 167.68(7) 2_766 .
O4 La1 Si1 29.24(7) . .
O4 La1 Si1 93.50(7) 2_756 .
O2 La1 Si1 109.29(7) 2_656 .
O7 La1 Si1 71.28(7) 2_656 .
O7 La1 Si1 30.10(6) . .
Si1 La1 Si1 88.45(3) 2_656 .
O11 La1 La2 89.93(8) . 2_666
O9 La1 La2 99.60(7) 2_756 2_666
O1 La1 La2 37.10(7) 2_766 2_666
O4 La1 La2 168.04(7) . 2_666
O4 La1 La2 120.12(7) 2_756 2_666
O2 La1 La2 36.21(7) 2_656 2_666
O7 La1 La2 88.60(7) 2_656 2_666
O7 La1 La2 114.94(6) . 2_666
Si1 La1 La2 62.36(2) 2_656 2_666
Si1 La1 La2 144.24(2) . 2_666
O11 La1 Ba1 138.64(8) . 2_656
O9 La1 Ba1 43.77(7) 2_756 2_656
O1 La1 Ba1 134.65(7) 2_766 2_656
O4 La1 Ba1 42.44(7) . 2_656
O4 La1 Ba1 90.36(7) 2_756 2_656
O2 La1 Ba1 107.33(7) 2_656 2_656
O7 La1 Ba1 48.33(6) 2_656 2_656
O7 La1 Ba1 77.58(6) . 2_656
Si1 La1 Ba1 78.42(2) 2_656 2_656
Si1 La1 Ba1 56.90(2) . 2_656
La2 La1 Ba1 128.156(8) 2_666 2_656
O2 La2 O1 74.42(11) 1_565 1_455
O2 La2 O10 75.56(10) 1_565 .
O1 La2 O10 89.27(10) 1_455 .
O2 La2 O12 78.35(10) 1_565 2_667
O1 La2 O12 75.38(10) 1_455 2_667
O10 La2 O12 152.49(10) . 2_667
O2 La2 O3 84.47(10) 1_565 .
O1 La2 O3 158.79(10) 1_455 .
O10 La2 O3 87.37(10) . .
O12 La2 O3 98.70(10) 2_667 .
O2 La2 O3 150.54(10) 1_565 2_667
O1 La2 O3 131.70(10) 1_455 2_667
O10 La2 O3 89.72(10) . 2_667
O12 La2 O3 117.57(10) 2_667 2_667
O3 La2 O3 69.26(11) . 2_667
O2 La2 O8 147.75(10) 1_565 2_667
O1 La2 O8 82.27(10) 1_455 2_667
O10 La2 O8 126.77(10) . 2_667
O12 La2 O8 74.36(9) 2_667 2_667
O3 La2 O8 116.22(10) . 2_667
O3 La2 O8 60.59(10) 2_667 2_667
O2 La2 O8 120.71(10) 1_565 1_455
O1 La2 O8 60.03(9) 1_455 1_455
O10 La2 O8 68.47(10) . 1_455
O12 La2 O8 119.59(10) 2_667 1_455
O3 La2 O8 136.56(9) . 1_455
O3 La2 O8 74.89(9) 2_667 1_455
O8 La2 O8 61.86(12) 2_667 1_455
O2 La2 Si4 172.02(8) 1_565 2_667
O1 La2 Si4 108.94(7) 1_455 2_667
O10 La2 Si4 111.36(8) . 2_667
O12 La2 Si4 95.34(7) 2_667 2_667
O3 La2 Si4 91.75(7) . 2_667
O3 La2 Si4 30.22(7) 2_667 2_667
O8 La2 Si4 30.46(7) 2_667 2_667
O8 La2 Si4 66.62(7) 1_455 2_667
O2 La2 Si4 99.63(8) 1_565 1_455
O1 La2 Si4 29.87(7) 1_455 1_455
O10 La2 Si4 80.20(8) . 1_455
O12 La2 Si4 95.84(7) 2_667 1_455
O3 La2 Si4 165.41(7) . 1_455
O3 La2 Si4 102.85(7) 2_667 1_455
O8 La2 Si4 66.85(7) 2_667 1_455
O8 La2 Si4 30.43(7) 1_455 1_455
Si4 La2 Si4 85.76(3) 2_667 1_455
O2 La2 Si2 97.73(8) 1_565 2_667
O1 La2 Si2 95.81(7) 1_455 2_667
O10 La2 Si2 170.23(8) . 2_667
O12 La2 Si2 25.10(7) 2_667 2_667
O3 La2 Si2 84.89(7) . 2_667
O3 La2 Si2 93.09(7) 2_667 2_667
O8 La2 Si2 62.40(7) 2_667 2_667
O8 La2 Si2 121.30(7) 1_455 2_667
Si4 La2 Si2 74.89(3) 2_667 2_667
Si4 La2 Si2 108.22(3) 1_455 2_667
O2 La2 La1 37.51(7) 1_565 2_666
O1 La2 La1 36.91(7) 1_455 2_666
O10 La2 La1 80.85(7) . 2_666
O12 La2 La1 73.15(7) 2_667 2_666
O3 La2 La1 121.94(7) . 2_666
O3 La2 La1 164.63(7) 2_667 2_666
O8 La2 La1 116.13(7) 2_667 2_666
O8 La2 La1 90.30(7) 1_455 2_666
Si4 La2 La1 145.29(2) 2_667 2_666
Si4 La2 La1 63.73(2) 1_455 2_666
Si2 La2 La1 98.23(2) 2_667 2_666
O4 Si1 O2 109.76(17) . .
O4 Si1 O7 109.94(17) . .
O2 Si1 O7 107.10(17) . .
O4 Si1 O5 108.22(17) . .
O2 Si1 O5 112.24(17) . .
O7 Si1 O5 109.58(17) . .
O4 Si1 La1 118.40(12) . 2_656
O2 Si1 La1 50.47(12) . 2_656
O7 Si1 La1 57.16(12) . 2_656
O5 Si1 La1 133.33(12) . 2_656
O4 Si1 La1 48.87(11) . .
O2 Si1 La1 124.75(12) . .
O7 Si1 La1 61.09(12) . .
O5 Si1 La1 122.67(12) . .
La1 Si1 La1 91.55(3) 2_656 .
O4 Si1 Ba1 48.93(11) . 2_656
O2 Si1 Ba1 62.62(12) . 2_656
O7 Si1 Ba1 111.45(12) . 2_656
O5 Si1 Ba1 138.10(12) . 2_656
La1 Si1 Ba1 78.25(3) 2_656 2_656
La1 Si1 Ba1 72.47(2) . 2_656
O4 Si1 Ba2 151.48(12) . 2_667
O2 Si1 Ba2 98.76(12) . 2_667
O7 Si1 Ba2 58.88(12) . 2_667
O5 Si1 Ba2 59.27(11) . 2_667
La1 Si1 Ba2 79.34(3) 2_656 2_667
La1 Si1 Ba2 113.21(3) . 2_667
Ba1 Si1 Ba2 157.04(4) 2_656 2_667
O9 Si2 O12 112.68(17) . .
O9 Si2 O13 112.56(16) . .
O12 Si2 O13 106.99(16) . .
O9 Si2 O5 112.50(16) . .
O12 Si2 O5 108.04(16) . .
O13 Si2 O5 103.49(16) . .
O9 Si2 Ba2 55.18(11) . 2_767
O12 Si2 Ba2 58.81(11) . 2_767
O13 Si2 Ba2 117.04(12) . 2_767
O5 Si2 Ba2 139.37(12) . 2_767
O9 Si2 Ba2 107.75(12) . 1_545
O12 Si2 Ba2 52.61(11) . 1_545
O13 Si2 Ba2 139.59(12) . 1_545
O5 Si2 Ba2 61.94(11) . 1_545
Ba2 Si2 Ba2 84.02(3) 2_767 1_545
O9 Si2 La2 120.45(12) . 2_667
O12 Si2 La2 42.16(11) . 2_667
O13 Si2 La2 65.92(11) . 2_667
O5 Si2 La2 126.03(12) . 2_667
Ba2 Si2 La2 72.56(2) 2_767 2_667
Ba2 Si2 La2 91.57(3) 1_545 2_667
O9 Si2 Ba2 152.49(13) . 2_667
O12 Si2 Ba2 94.69(12) . 2_667
O13 Si2 Ba2 53.28(11) . 2_667
O5 Si2 Ba2 58.06(11) . 2_667
Ba2 Si2 Ba2 149.87(4) 2_767 2_667
Ba2 Si2 Ba2 90.67(3) 1_545 2_667
La2 Si2 Ba2 77.98(2) 2_667 2_667
O11 Si3 O10 116.92(19) . .
O11 Si3 O13 116.30(17) . .
O10 Si3 O13 105.46(17) . .
O11 Si3 O6 101.40(17) . .
O10 Si3 O6 110.23(17) . .
O13 Si3 O6 105.97(16) . .
O11 Si3 Ba1 71.57(12) . 2_666
O10 Si3 Ba1 80.69(13) . 2_666
O13 Si3 Ba1 164.37(12) . 2_666
O6 Si3 Ba1 58.48(11) . 2_666
O11 Si3 Ba1 58.39(13) . 1_655
O10 Si3 Ba1 161.53(13) . 1_655
O13 Si3 Ba1 91.81(11) . 1_655
O6 Si3 Ba1 57.35(11) . 1_655
Ba1 Si3 Ba1 80.96(3) 2_666 1_655
O11 Si3 Ba1 79.41(14) . .
O10 Si3 Ba1 41.97(12) . .
O13 Si3 Ba1 109.24(12) . .
O6 Si3 Ba1 140.04(12) . .
Ba1 Si3 Ba1 85.05(3) 2_666 .
Ba1 Si3 Ba1 137.78(4) 1_655 .
O11 Si3 Ba2 117.95(13) . 2_667
O10 Si3 Ba2 63.26(12) . 2_667
O13 Si3 Ba2 47.10(11) . 2_667
O6 Si3 Ba2 138.88(12) . 2_667
Ba1 Si3 Ba2 143.34(4) 2_666 2_667
Ba1 Si3 Ba2 135.21(3) 1_655 2_667
Ba1 Si3 Ba2 64.15(2) . 2_667
O1 Si4 O8 108.70(17) . .
O1 Si4 O3 111.01(17) . .
O8 Si4 O3 109.70(17) . .
O1 Si4 O6 112.10(17) . .
O8 Si4 O6 107.59(17) . .
O3 Si4 O6 107.67(17) . .
O1 Si4 La2 130.34(12) . 2_667
O8 Si4 La2 58.23(12) . 2_667
O3 Si4 La2 51.68(11) . 2_667
O6 Si4 La2 117.52(12) . 2_667
O1 Si4 La2 50.24(11) . 1_655
O8 Si4 La2 59.10(12) . 1_655
O3 Si4 La2 119.48(12) . 1_655
O6 Si4 La2 132.82(12) . 1_655
La2 Si4 La2 94.24(3) 2_667 1_655
O1 Si4 Ba2 63.51(12) . .
O8 Si4 Ba2 107.49(13) . .
O3 Si4 Ba2 51.31(11) . .
O6 Si4 Ba2 143.86(12) . .
La2 Si4 Ba2 75.13(3) 2_667 .
La2 Si4 Ba2 74.46(3) 1_655 .
O1 Si4 Ba1 99.23(12) . 1_655
O8 Si4 Ba1 63.92(12) . 1_655
O3 Si4 Ba1 149.16(12) . 1_655
O6 Si4 Ba1 52.67(11) . 1_655
La2 Si4 Ba1 111.85(3) 2_667 1_655
La2 Si4 Ba1 84.41(3) 1_655 1_655
Ba2 Si4 Ba1 158.33(4) . 1_655
Si4 O1 La1 138.33(17) . 2_766
Si4 O1 La2 99.89(14) . 1_655
La1 O1 La2 105.99(11) 2_766 1_655
Si4 O1 Ba2 88.69(13) . .
La1 O1 Ba2 121.99(11) 2_766 .
La2 O1 Ba2 91.65(9) 1_655 .
Si1 O2 La2 136.27(17) . 1_545
Si1 O2 La1 99.96(15) . 2_656
La2 O2 La1 106.28(12) 1_545 2_656
Si1 O2 Ba1 89.89(13) . 2_656
La2 O2 Ba1 119.91(11) 1_545 2_656
La1 O2 Ba1 97.38(10) 2_656 2_656
Si4 O3 La2 127.76(17) . .
Si4 O3 La2 98.10(14) . 2_667
La2 O3 La2 110.74(11) . 2_667
Si4 O3 Ba2 101.33(14) . .
La2 O3 Ba2 114.35(11) . .
La2 O3 Ba2 100.36(10) 2_667 .
Si1 O4 La1 101.89(14) . .
Si1 O4 La1 129.33(17) . 2_756
La1 O4 La1 109.37(11) . 2_756
Si1 O4 Ba1 104.60(14) . 2_656
La1 O4 Ba1 99.59(10) . 2_656
La1 O4 Ba1 108.16(11) 2_756 2_656
Si2 O5 Si1 124.30(19) . .
Si2 O5 Ba2 89.04(12) . 1_545
Si1 O5 Ba2 138.28(15) . 1_545
Si2 O5 Ba2 94.57(13) . 2_667
Si1 O5 Ba2 92.74(13) . 2_667
Ba2 O5 Ba2 110.38(9) 1_545 2_667
Si4 O6 Si3 124.18(19) . .
Si4 O6 Ba1 136.26(16) . 2_666
Si3 O6 Ba1 91.51(13) . 2_666
Si4 O6 Ba1 101.18(14) . 1_655
Si3 O6 Ba1 94.68(13) . 1_655
Ba1 O6 Ba1 99.86(9) 2_666 1_655
Si1 O7 La1 92.70(14) . 2_656
Si1 O7 La1 88.81(14) . .
La1 O7 La1 113.18(11) 2_656 .
Si1 O7 Ba1 175.96(18) . .
La1 O7 Ba1 88.80(9) 2_656 .
La1 O7 Ba1 94.05(9) . .
Si1 O7 Ba2 94.12(14) . 2_667
La1 O7 Ba2 97.40(10) 2_656 2_667
La1 O7 Ba2 149.13(12) . 2_667
Ba1 O7 Ba2 81.96(8) . 2_667
Si4 O8 La2 91.31(14) . 2_667
Si4 O8 La2 90.47(14) . 1_655
La2 O8 La2 118.14(12) 2_667 1_655
Si4 O8 Ba2 169.68(19) . 2_767
La2 O8 Ba2 94.27(10) 2_667 2_767
La2 O8 Ba2 94.54(10) 1_655 2_767
Si4 O8 Ba1 90.03(13) . 1_655
La2 O8 Ba1 142.23(12) 2_667 1_655
La2 O8 Ba1 99.59(10) 1_655 1_655
Ba2 O8 Ba1 80.25(8) 2_767 1_655
Si2 O9 La1 127.06(16) . 2_756
Si2 O9 Ba2 96.74(14) . 2_767
La1 O9 Ba2 111.40(11) 2_756 2_767
Si2 O9 Ba1 126.06(16) . 1_655
La1 O9 Ba1 98.36(10) 2_756 1_655
Ba2 O9 Ba1 90.71(9) 2_767 1_655
Si3 O10 La2 117.40(16) . .
Si3 O10 Ba1 114.84(16) . .
La2 O10 Ba1 126.21(13) . .
Si3 O11 La1 144.91(19) . .
Si3 O11 Ba1 95.11(15) . 1_655
La1 O11 Ba1 102.94(11) . 1_655
Si3 O11 Ba1 80.42(12) . 2_666
La1 O11 Ba1 128.16(13) . 2_666
Ba1 O11 Ba1 91.45(8) 1_655 2_666
Si2 O12 La2 112.74(15) . 2_667
Si2 O12 Ba2 100.05(14) . 1_545
La2 O12 Ba2 138.21(12) 2_667 1_545
Si2 O12 Ba2 92.84(13) . 2_767
La2 O12 Ba2 96.65(9) 2_667 2_767
Ba2 O12 Ba2 107.19(10) 1_545 2_767
Si2 O13 Si3 135.1(2) . .
Si2 O13 Ba2 100.05(13) . 2_667
Si3 O13 Ba2 108.65(14) . 2_667

loop_
_geom_bond_atom_site_label_1
_geom_bond_atom_site_label_2
_geom_bond_distance
_geom_bond_site_symmetry_2
Ba1 O10 2.703(3) .
Ba1 O4 2.734(3) 2_656
Ba1 O9 2.793(3) 1_455
Ba1 O6 2.847(3) 2_666
Ba1 O7 2.984(3) .
Ba1 O6 2.998(3) 1_455
Ba1 O11 3.035(4) 1_455
Ba1 O2 3.116(3) 2_656
Ba1 O11 3.212(3) 2_666
Ba1 O8 3.322(3) 1_455
Ba1 Si3 3.3381(12) 2_666
Ba1 Si1 3.5093(12) 2_656
Ba2 O12 2.768(3) 1_565
Ba2 O3 2.768(3) .
Ba2 O9 2.782(3) 2_767
Ba2 O8 2.800(3) 2_767
Ba2 O12 2.882(3) 2_767
Ba2 O13 2.936(3) 2_667
Ba2 O5 3.027(3) 1_565
Ba2 O7 3.063(3) 2_667
Ba2 O5 3.071(3) 2_667
Ba2 O1 3.112(3) .
Ba2 Si2 3.3648(12) 2_767
Ba2 Si2 3.4299(12) 1_565
La1 O11 2.385(3) .
La1 O9 2.478(3) 2_756
La1 O1 2.492(3) 2_766
La1 O4 2.492(3) .
La1 O4 2.523(3) 2_756
La1 O2 2.530(3) 2_656
La1 O7 2.718(3) 2_656
La1 O7 2.835(3) .
La1 Si1 3.2315(12) 2_656
La1 Si1 3.2381(12) .
La1 La2 3.9893(4) 2_666
La1 Ba1 3.9944(4) 2_656
La2 O2 2.455(3) 1_565
La2 O1 2.503(3) 1_455
La2 O10 2.516(3) .
La2 O12 2.531(3) 2_667
La2 O3 2.536(3) .
La2 O3 2.540(3) 2_667
La2 O8 2.725(3) 2_667
La2 O8 2.753(3) 1_455
La2 Si4 3.2047(12) 2_667
La2 Si4 3.2081(12) 1_455
La2 Si2 3.4778(12) 2_667
La2 La1 3.9893(4) 2_666
Si1 O4 1.617(3) .
Si1 O2 1.619(3) .
Si1 O7 1.624(3) .
Si1 O5 1.677(3) .
Si1 La1 3.2315(12) 2_656
Si1 Ba1 3.5093(12) 2_656
Si1 Ba2 3.5685(12) 2_667
Si2 O9 1.595(3) .
Si2 O12 1.599(3) .
Si2 O13 1.645(3) .
Si2 O5 1.664(3) .
Si2 Ba2 3.3647(12) 2_767
Si2 Ba2 3.4299(12) 1_545
Si2 La2 3.4778(12) 2_667
Si2 Ba2 3.6073(12) 2_667
Si3 O11 1.590(3) .
Si3 O10 1.592(3) .
Si3 O13 1.647(3) .
Si3 O6 1.670(3) .
Si3 Ba1 3.3381(12) 2_666
Si3 Ba1 3.5494(13) 1_655
Si3 Ba2 3.7981(12) 2_667
Si4 O1 1.622(3) .
Si4 O8 1.625(3) .
Si4 O3 1.629(3) .
Si4 O6 1.662(3) .
Si4 La2 3.2046(12) 2_667
Si4 La2 3.2081(12) 1_655
Si4 Ba1 3.6992(12) 1_655
O1 La1 2.492(3) 2_766
O1 La2 2.503(3) 1_655
O2 La2 2.455(3) 1_545
O2 La1 2.530(3) 2_656
O2 Ba1 3.116(3) 2_656
O3 La2 2.540(3) 2_667
O4 La1 2.523(3) 2_756
O4 Ba1 2.734(3) 2_656
O5 Ba2 3.027(3) 1_545
O5 Ba2 3.071(3) 2_667
O6 Ba1 2.847(3) 2_666
O6 Ba1 2.998(3) 1_655
O7 La1 2.718(3) 2_656
O7 Ba2 3.063(3) 2_667
O8 La2 2.725(3) 2_667
O8 La2 2.753(3) 1_655
O8 Ba2 2.800(3) 2_767
O8 Ba1 3.322(3) 1_655
O9 La1 2.479(3) 2_756
O9 Ba2 2.782(3) 2_767
O9 Ba1 2.793(3) 1_655
O11 Ba1 3.035(4) 1_655
O11 Ba1 3.212(3) 2_666
O12 La2 2.531(3) 2_667
O12 Ba2 2.768(3) 1_545
O12 Ba2 2.882(3) 2_767
O13 Ba2 2.936(3) 2_667
